data_4070130
loop_
_publ_author_name
'Ren, Xiaofan'
'Giesen, David J.'
'Rajeswaran, Manju'
'Madaras, Marcel'

_publ_contact_author
;
        Manju Rajeswaran
        Eastman Kodak Company
        Kodak Research Laboratories
        Rochester, NY 14650-2106
        USA        
;
_publ_section_title
;
 Synthesis, Characterization, and Physical Properties of Cyclometalated
 Iridium(III) Complexes with 2-Phenylthiophene or 2-Phenylfuran Ligands
;
_journal_issue 20
_journal_name_full Organometallics
_journal_page_first 6079
_journal_paper_doi 10.1021/om9006246
_journal_volume 28
_journal_year 2009
_chemical_formula_sum 'C28 H17 F4 Ir N4 S'
_chemical_formula_weight 709.72
_chemical_name_common Ir(dfppz)2(ptp)
_chemical_name_systematic
; 
 ? 
;
_space_group_IT_number 14
_symmetry_cell_setting monoclinic
_symmetry_space_group_name_Hall '-P 2ybc'
_symmetry_space_group_name_H-M 'P 1 21/c 1'
_atom_sites_solution_hydrogens geom
_atom_sites_solution_primary direct
_atom_sites_solution_secondary difmap
_audit_creation_method SHELXL-97
_cell_angle_alpha 90.00
_cell_angle_beta 103.1610(10)
_cell_angle_gamma 90.00
_cell_formula_units_Z 8
_cell_length_a 22.0091(3)
_cell_length_b 12.8946(2)
_cell_length_c 17.8381(2)
_cell_measurement_reflns_used 154780
_cell_measurement_temperature 293(2)
_cell_measurement_theta_max 24.713
_cell_measurement_theta_min 0.998
_cell_volume 4929.46(12)
_computing_cell_refinement
;
HKL Scalepack (Otwinowski & Minor, 1997)
;
_computing_data_collection
;
Collect (Nonius, 2000)
;
_computing_data_reduction
;
HKL Denzo and Scalepack (Otwinowski & Minor, 1997)
;
_computing_molecular_graphics
;
SHELXTL 
;
_computing_structure_refinement
;
SHELXTL (Sheldrick, 2008)
;
_computing_structure_solution
;
SHELXTL (Sheldrick, 2008)
;
_diffrn_ambient_temperature 293(2)
_diffrn_detector_area_resol_mean 9
_diffrn_measured_fraction_theta_full 0.993
_diffrn_measured_fraction_theta_max 0.993
_diffrn_measurement_device_type KappaCCD
_diffrn_measurement_method '\w + \f scans'
_diffrn_radiation_monochromator graphite
_diffrn_radiation_source 'fine-focus sealed tube'
_diffrn_radiation_type MoK\a
_diffrn_radiation_wavelength 0.71073
_diffrn_reflns_av_R_equivalents 0.1431
_diffrn_reflns_av_sigmaI/netI 0.0930
_diffrn_reflns_limit_h_max 25
_diffrn_reflns_limit_h_min -25
_diffrn_reflns_limit_k_max 15
_diffrn_reflns_limit_k_min -14
_diffrn_reflns_limit_l_max 20
_diffrn_reflns_limit_l_min -18
_diffrn_reflns_number 63905
_diffrn_reflns_theta_full 24.66
_diffrn_reflns_theta_max 24.66
_diffrn_reflns_theta_min 1.97
_exptl_absorpt_coefficient_mu 5.558
_exptl_absorpt_correction_T_max 0.045
_exptl_absorpt_correction_T_min 0.005
_exptl_absorpt_correction_type integration
_exptl_absorpt_process_details
;
Gaussian integration (Coppens, 1970)
;
_exptl_crystal_colour Yellow
_exptl_crystal_density_diffrn 1.913
_exptl_crystal_density_method 'not measured'
_exptl_crystal_description cube
_exptl_crystal_F_000 2736
_exptl_crystal_size_max 0.1
_exptl_crystal_size_mid 0.1
_exptl_crystal_size_min 0.1
_refine_diff_density_max 6.397
_refine_diff_density_min -1.463
_refine_diff_density_rms 0.317
_refine_ls_extinction_method none
_refine_ls_goodness_of_fit_ref 1.117
_refine_ls_hydrogen_treatment constr
_refine_ls_matrix_type full
_refine_ls_number_parameters 405
_refine_ls_number_reflns 8276
_refine_ls_number_restraints 0
_refine_ls_restrained_S_all 1.117
_refine_ls_R_factor_all 0.1366
_refine_ls_R_factor_gt 0.0750
_refine_ls_shift/su_max 0.000
_refine_ls_shift/su_mean 0.000
_refine_ls_structure_factor_coef Fsqd
_refine_ls_weighting_details 'calc w=1/[\s^2^(Fo^2^)+(0.1000P)^2^+0.0000P] where P=(Fo^2^+2Fc^2^)/3'
_refine_ls_weighting_scheme calc
_refine_ls_wR_factor_gt 0.1643
_refine_ls_wR_factor_ref 0.1940
_reflns_number_gt 5137
_reflns_number_total 8276
_reflns_threshold_expression >2sigma(I)
_cod_data_source_file om9006246_si_002.cif
_cod_data_source_block ptp
_cod_depositor_comments
;
The following automatic conversions were performed:

'_symmetry_cell_setting' value 'Monoclinic' changed to 'monoclinic'
according to /home/saulius/struct/CIF-dictionaries/cif_core.dic
dictionary named 'cif_core.dic' version 2.4.2 from 2011-04-26.

Automatic conversion script
Id: cif_fix_values 1715 2011-07-08 13:25:40Z adriana 
;
_cod_original_sg_symbol_H-M P2(1)/c
_cod_database_code 4070130

loop_
_symmetry_equiv_pos_as_xyz
'x, y, z'
'-x, y+1/2, -z+1/2'
'-x, -y, -z'
'x, -y-1/2, z-1/2'

loop_
_atom_site_label
_atom_site_type_symbol
_atom_site_fract_x
_atom_site_fract_y
_atom_site_fract_z
_atom_site_U_iso_or_equiv
_atom_site_adp_type
_atom_site_occupancy
_atom_site_symmetry_multiplicity
_atom_site_calc_flag
_atom_site_refinement_flags
Ir1 Ir 0.08227(2) 0.80666(4) 0.25920(3) 0.0434(2) Uani 1 1 d .
Ir2 Ir 0.41365(2) 0.09530(4) 0.24979(3) 0.0434(2) Uani 1 1 d .
S1 S 0.08398(16) 0.6367(3) 0.2005(2) 0.0546(10) Uani 1 1 d .
S2 S 0.41714(16) 0.2701(3) 0.3037(2) 0.0542(10) Uani 1 1 d .
F1 F -0.1579(4) 0.8826(7) 0.2168(6) 0.081(3) Uani 1 1 d .
F2 F -0.0734(4) 1.0077(8) 0.0147(5) 0.084(3) Uani 1 1 d .
F3 F 0.1935(4) 1.1672(7) 0.2924(6) 0.079(3) Uani 1 1 d .
F4 F 0.0679(4) 1.1081(8) 0.4678(5) 0.084(3) Uani 1 1 d .
F5 F 0.3004(4) -0.2615(6) 0.2242(5) 0.074(3) Uani 1 1 d .
F6 F 0.4253(5) -0.2149(8) 0.0482(6) 0.090(3) Uani 1 1 d .
F7 F 0.6545(4) 0.0126(7) 0.2990(6) 0.079(3) Uani 1 1 d .
F8 F 0.5605(5) -0.1233(8) 0.4885(5) 0.093(3) Uani 1 1 d .
N1 N 0.0182(5) 0.7612(9) 0.3167(7) 0.050(3) Uani 1 1 d .
N2 N -0.0413(5) 0.7996(9) 0.2895(7) 0.053(3) Uani 1 1 d .
N3 N 0.1401(5) 0.8718(8) 0.1995(6) 0.045(3) Uani 1 1 d .
N4 N 0.1590(5) 0.9702(9) 0.2222(6) 0.048(3) Uani 1 1 d .
N5 N 0.3550(5) 0.0344(9) 0.3103(6) 0.049(3) Uani 1 1 d .
N6 N 0.3342(5) -0.0636(9) 0.2876(7) 0.053(3) Uani 1 1 d .
N7 N 0.4785(5) 0.1349(9) 0.1913(6) 0.051(3) Uani 1 1 d .
N8 N 0.5387(5) 0.0970(10) 0.2228(7) 0.058(3) Uani 1 1 d .
C1 C 0.0858(8) 0.5998(13) 0.1082(10) 0.073(5) Uiso 1 1 d .
H1A H 0.0517 0.6026 0.0665 0.087 Uiso 1 1 calc R
C2 C 0.1428(8) 0.5666(14) 0.1045(10) 0.079(5) Uiso 1 1 d .
H2 H 0.1515 0.5376 0.0604 0.095 Uiso 1 1 calc R
C3 C 0.1874(8) 0.5793(13) 0.1721(9) 0.068(4) Uiso 1 1 d .
H3 H 0.2293 0.5629 0.1775 0.082 Uiso 1 1 calc R
C4 C 0.1632(7) 0.6186(12) 0.2301(8) 0.056(4) Uiso 1 1 d .
C5 C 0.1906(6) 0.6534(11) 0.3083(8) 0.052(4) Uiso 1 1 d .
C6 C 0.2453(7) 0.6092(12) 0.3545(8) 0.059(4) Uiso 1 1 d .
H6 H 0.2664 0.5572 0.3349 0.071 Uiso 1 1 calc R
C7 C 0.2677(8) 0.6449(13) 0.4314(10) 0.071(5) Uiso 1 1 d .
H7A H 0.3041 0.6172 0.4619 0.085 Uiso 1 1 calc R
C8 C 0.2364(7) 0.7179(13) 0.4595(10) 0.070(5) Uiso 1 1 d .
H8 H 0.2491 0.7381 0.5107 0.084 Uiso 1 1 calc R
C9 C 0.1838(7) 0.7645(12) 0.4108(8) 0.061(4) Uiso 1 1 d .
H9 H 0.1642 0.8182 0.4311 0.074 Uiso 1 1 calc R
C10 C 0.1590(6) 0.7353(11) 0.3338(7) 0.043(3) Uiso 1 1 d .
C11 C 0.0180(7) 0.7094(12) 0.3825(9) 0.063(4) Uiso 1 1 d .
H11 H 0.0521 0.6758 0.4133 0.076 Uiso 1 1 calc R
C12 C -0.0418(7) 0.7148(14) 0.3969(10) 0.077(5) Uiso 1 1 d .
H12 H -0.0546 0.6861 0.4386 0.092 Uiso 1 1 calc R
C13 C -0.0768(8) 0.7688(13) 0.3395(9) 0.069(5) Uiso 1 1 d .
H13 H -0.1190 0.7835 0.3341 0.083 Uiso 1 1 calc R
C14 C -0.0510(6) 0.8561(11) 0.2203(8) 0.050(4) Uiso 1 1 d .
C15 C -0.1074(7) 0.8950(12) 0.1848(8) 0.056(4) Uiso 1 1 d .
C16 C -0.1161(7) 0.9434(12) 0.1154(9) 0.060(4) Uiso 1 1 d .
H16 H -0.1554 0.9670 0.0903 0.072 Uiso 1 1 calc R
C17 C -0.0661(7) 0.9568(12) 0.0833(9) 0.060(4) Uiso 1 1 d .
C18 C -0.0073(7) 0.9195(12) 0.1195(8) 0.059(4) Uiso 1 1 d .
H18 H 0.0262 0.9302 0.0968 0.070 Uiso 1 1 calc R
C19 C 0.0020(5) 0.8660(10) 0.1897(7) 0.039(3) Uiso 1 1 d .
C20 C 0.1638(6) 0.8536(12) 0.1394(8) 0.054(4) Uiso 1 1 d .
H20 H 0.1580 0.7927 0.1107 0.065 Uiso 1 1 calc R
C21 C 0.1986(7) 0.9376(12) 0.1245(9) 0.061(4) Uiso 1 1 d .
H21 H 0.2209 0.9422 0.0862 0.073 Uiso 1 1 calc R
C22 C 0.1940(7) 1.0081(13) 0.1743(8) 0.058(4) Uiso 1 1 d .
H22 H 0.2116 1.0739 0.1770 0.069 Uiso 1 1 calc R
C23 C 0.1355(6) 1.0090(12) 0.2862(8) 0.053(4) Uiso 1 1 d .
C24 C 0.1526(7) 1.1069(13) 0.3172(9) 0.061(4) Uiso 1 1 d .
C25 C 0.1290(7) 1.1390(14) 0.3780(9) 0.069(5) Uiso 1 1 d .
H25 H 0.1394 1.2040 0.3998 0.083 Uiso 1 1 calc R
C26 C 0.0899(7) 1.0749(12) 0.4068(9) 0.059(4) Uiso 1 1 d .
C27 C 0.0724(6) 0.9783(11) 0.3759(8) 0.052(4) Uiso 1 1 d .
H27 H 0.0451 0.9375 0.3960 0.063 Uiso 1 1 calc R
C28 C 0.0958(6) 0.9424(10) 0.3145(7) 0.041(3) Uiso 1 1 d .
C29 C 0.4193(7) 0.3132(12) 0.3974(9) 0.064(4) Uiso 1 1 d .
H29 H 0.4546 0.3115 0.4377 0.076 Uiso 1 1 calc R
C30 C 0.3647(7) 0.3481(13) 0.4031(9) 0.066(4) Uiso 1 1 d .
H30 H 0.3577 0.3778 0.4479 0.079 Uiso 1 1 calc R
C31 C 0.3165(7) 0.3367(12) 0.3348(9) 0.060(4) Uiso 1 1 d .
H31 H 0.2755 0.3578 0.3308 0.072 Uiso 1 1 calc R
C32 C 0.3372(6) 0.2917(11) 0.2762(8) 0.051(4) Uiso 1 1 d .
C33 C 0.3076(6) 0.2532(12) 0.1976(8) 0.053(4) Uiso 1 1 d .
C34 C 0.2541(7) 0.2998(12) 0.1534(9) 0.061(4) Uiso 1 1 d .
H34 H 0.2350 0.3549 0.1726 0.073 Uiso 1 1 calc R
C35 C 0.2304(8) 0.2619(13) 0.0804(9) 0.071(5) Uiso 1 1 d .
H35 H 0.1945 0.2916 0.0504 0.085 Uiso 1 1 calc R
C36 C 0.2579(7) 0.1829(12) 0.0515(9) 0.064(4) Uiso 1 1 d .
H36 H 0.2420 0.1604 0.0014 0.077 Uiso 1 1 calc R
C37 C 0.3114(7) 0.1339(13) 0.0982(9) 0.064(4) Uiso 1 1 d .
H37 H 0.3293 0.0781 0.0782 0.076 Uiso 1 1 calc R
C38 C 0.3372(6) 0.1665(10) 0.1716(7) 0.043(3) Uiso 1 1 d .
C39 C 0.3299(6) 0.0577(12) 0.3681(8) 0.052(4) Uiso 1 1 d .
H39 H 0.3339 0.1218 0.3926 0.063 Uiso 1 1 calc R
C40 C 0.2964(7) -0.0257(12) 0.3882(9) 0.061(4) Uiso 1 1 d .
H40 H 0.2766 -0.0294 0.4290 0.074 Uiso 1 1 calc R
C41 C 0.2989(7) -0.1004(13) 0.3351(8) 0.058(4) Uiso 1 1 d .
H41 H 0.2799 -0.1652 0.3319 0.070 Uiso 1 1 calc R
C42 C 0.3555(6) -0.1078(11) 0.2238(7) 0.046(3) Uiso 1 1 d .
C43 C 0.3397(6) -0.2042(12) 0.1954(8) 0.051(4) Uiso 1 1 d .
C44 C 0.3608(7) -0.2415(13) 0.1339(8) 0.060(4) Uiso 1 1 d .
H44 H 0.3479 -0.3051 0.1113 0.072 Uiso 1 1 calc R
C45 C 0.4024(7) -0.1790(13) 0.1077(10) 0.066(4) Uiso 1 1 d .
C46 C 0.4192(7) -0.0806(12) 0.1350(8) 0.060(4) Uiso 1 1 d .
H46 H 0.4456 -0.0407 0.1128 0.071 Uiso 1 1 calc R
C47 C 0.3965(6) -0.0412(10) 0.1959(7) 0.045(3) Uiso 1 1 d .
C48 C 0.4809(7) 0.1866(13) 0.1282(9) 0.067(4) Uiso 1 1 d .
H48 H 0.4475 0.2220 0.0975 0.080 Uiso 1 1 calc R
C49 C 0.5390(8) 0.1811(14) 0.1142(11) 0.085(5) Uiso 1 1 d .
H49 H 0.5520 0.2084 0.0722 0.102 Uiso 1 1 calc R
C50 C 0.5748(8) 0.1265(13) 0.1754(9) 0.069(5) Uiso 1 1 d .
H50 H 0.6172 0.1125 0.1825 0.083 Uiso 1 1 calc R
C51 C 0.5471(6) 0.0426(11) 0.2912(8) 0.049(4) Uiso 1 1 d .
C52 C 0.6027(7) 0.0003(13) 0.3296(9) 0.060(4) Uiso 1 1 d .
C53 C 0.6082(7) -0.0540(13) 0.3956(9) 0.067(4) Uiso 1 1 d .
H53 H 0.6462 -0.0825 0.4206 0.080 Uiso 1 1 calc R
C54 C 0.5572(7) -0.0657(13) 0.4242(9) 0.063(4) Uiso 1 1 d .
C55 C 0.4989(6) -0.0244(11) 0.3878(8) 0.054(4) Uiso 1 1 d .
H55 H 0.4645 -0.0350 0.4089 0.065 Uiso 1 1 calc R
C56 C 0.4930(6) 0.0309(11) 0.3218(8) 0.047(3) Uiso 1 1 d .

loop_
_atom_site_aniso_label
_atom_site_aniso_U_11
_atom_site_aniso_U_22
_atom_site_aniso_U_33
_atom_site_aniso_U_23
_atom_site_aniso_U_13
_atom_site_aniso_U_12
Ir1 0.0371(3) 0.0411(4) 0.0515(4) 0.0028(3) 0.0091(2) -0.0009(2)
Ir2 0.0372(3) 0.0439(4) 0.0491(4) 0.0055(3) 0.0096(2) 0.0004(3)
S1 0.047(2) 0.050(3) 0.065(3) 0.001(2) 0.0096(18) -0.0014(18)
S2 0.044(2) 0.052(3) 0.064(2) 0.0031(19) 0.0067(18) -0.0005(18)
F1 0.048(5) 0.069(7) 0.131(8) 0.004(6) 0.033(5) 0.005(5)
F2 0.102(7) 0.079(7) 0.066(6) 0.012(5) 0.010(5) 0.020(6)
F3 0.090(7) 0.048(6) 0.102(7) -0.001(5) 0.027(6) -0.021(5)
F4 0.095(7) 0.083(7) 0.078(6) -0.014(5) 0.026(5) 0.019(6)
F5 0.073(6) 0.044(5) 0.107(7) 0.000(5) 0.026(5) -0.016(4)
F6 0.106(8) 0.088(8) 0.085(7) -0.034(6) 0.042(6) -0.007(6)
F7 0.045(5) 0.071(7) 0.118(8) -0.014(6) 0.015(5) -0.004(4)
F8 0.106(7) 0.095(8) 0.067(6) 0.016(6) -0.006(5) 0.036(6)
N1 0.037(6) 0.043(8) 0.070(8) 0.011(6) 0.012(6) 0.002(5)
N2 0.041(7) 0.064(9) 0.059(8) -0.005(7) 0.020(6) -0.014(6)
N3 0.043(6) 0.032(7) 0.054(7) 0.003(6) 0.003(5) 0.002(5)
N4 0.042(6) 0.050(9) 0.050(7) 0.007(6) 0.008(5) 0.001(6)
N5 0.039(6) 0.059(9) 0.051(7) 0.004(6) 0.014(5) 0.001(6)
N6 0.053(7) 0.035(7) 0.073(8) 0.006(6) 0.017(6) -0.010(6)
N7 0.063(8) 0.039(7) 0.054(7) 0.006(6) 0.023(6) 0.001(6)
N8 0.049(7) 0.066(9) 0.065(8) -0.006(7) 0.025(6) -0.006(6)

loop_
_atom_type_symbol
_atom_type_description
_atom_type_scat_dispersion_real
_atom_type_scat_dispersion_imag
_atom_type_scat_source
C C 0.0033 0.0016 'International Tables Vol C Tables 4.2.6.8 and 6.1.1.4'
H H 0.0000 0.0000 'International Tables Vol C Tables 4.2.6.8 and 6.1.1.4'
N N 0.0061 0.0033 'International Tables Vol C Tables 4.2.6.8 and 6.1.1.4'
F F 0.0171 0.0103 'International Tables Vol C Tables 4.2.6.8 and 6.1.1.4'
S S 0.1246 0.1234 'International Tables Vol C Tables 4.2.6.8 and 6.1.1.4'
Ir Ir -1.4442 7.9887 'International Tables Vol C Tables 4.2.6.8 and 6.1.1.4'

loop_
_geom_angle_atom_site_label_1
_geom_angle_atom_site_label_2
_geom_angle_atom_site_label_3
_geom_angle
C28 Ir1 N1 92.7(5)
C28 Ir1 N3 81.7(5)
N1 Ir1 N3 171.8(4)
C28 Ir1 C19 89.0(5)
N1 Ir1 C19 79.0(5)
N3 Ir1 C19 94.9(4)
C28 Ir1 C10 93.6(5)
N1 Ir1 C10 96.0(5)
N3 Ir1 C10 90.2(4)
C19 Ir1 C10 174.5(5)
C28 Ir1 S1 170.6(4)
N1 Ir1 S1 92.2(3)
N3 Ir1 S1 94.3(3)
C19 Ir1 S1 99.8(4)
C10 Ir1 S1 77.8(4)
C47 Ir2 N7 93.0(5)
C47 Ir2 N5 80.8(5)
N7 Ir2 N5 171.3(4)
C47 Ir2 C56 89.1(5)
N7 Ir2 C56 80.1(5)
N5 Ir2 C56 93.6(5)
C47 Ir2 C38 91.7(5)
N7 Ir2 C38 95.6(5)
N5 Ir2 C38 90.7(5)
C56 Ir2 C38 175.7(5)
C47 Ir2 S2 170.4(4)
N7 Ir2 S2 90.4(3)
N5 Ir2 S2 96.6(4)
C56 Ir2 S2 100.2(4)
C38 Ir2 S2 79.0(4)
C4 S1 C1 90.7(8)
C4 S1 Ir1 96.0(5)
C1 S1 Ir1 131.7(6)
C32 S2 C29 91.4(7)
C32 S2 Ir2 95.6(5)
C29 S2 Ir2 131.2(5)
C11 N1 N2 107.0(11)
C11 N1 Ir1 136.7(10)
N2 N1 Ir1 115.9(8)
C13 N2 N1 107.7(12)
C13 N2 C14 136.4(12)
N1 N2 C14 115.8(10)
C20 N3 N4 104.9(11)
C20 N3 Ir1 140.4(10)
N4 N3 Ir1 114.5(8)
C22 N4 N3 108.8(11)
C22 N4 C23 136.4(13)
N3 N4 C23 114.6(11)
C39 N5 N6 105.8(11)
C39 N5 Ir2 139.9(11)
N6 N5 Ir2 114.2(8)
C41 N6 N5 109.6(12)
C41 N6 C42 133.4(12)
N5 N6 C42 116.9(11)
C48 N7 N8 107.4(12)
C48 N7 Ir2 137.8(11)
N8 N7 Ir2 114.8(8)
C50 N8 C51 136.1(13)
C50 N8 N7 106.8(12)
C51 N8 N7 117.0(10)
C2 C1 S1 111.1(14)
C2 C1 H1A 124.4
S1 C1 H1A 124.4
C1 C2 C3 114.0(17)
C1 C2 H2 123.0
C3 C2 H2 123.0
C4 C3 C2 112.5(15)
C4 C3 H3 123.7
C2 C3 H3 123.7
C3 C4 C5 133.7(14)
C3 C4 S1 111.2(11)
C5 C4 S1 114.9(11)
C10 C5 C6 122.4(13)
C10 C5 C4 114.6(13)
C6 C5 C4 123.0(13)
C5 C6 C7 119.6(14)
C5 C6 H6 120.2
C7 C6 H6 120.2
C8 C7 C6 119.7(16)
C8 C7 H7A 120.2
C6 C7 H7A 120.2
C7 C8 C9 119.5(16)
C7 C8 H8 120.3
C9 C8 H8 120.3
C10 C9 C8 124.5(15)
C10 C9 H9 117.7
C8 C9 H9 117.7
C5 C10 C9 114.1(13)
C5 C10 Ir1 120.8(10)
C9 C10 Ir1 125.1(10)
N1 C11 C12 108.9(15)
N1 C11 H11 125.5
C12 C11 H11 125.5
C13 C12 C11 106.8(16)
C13 C12 H12 126.6
C11 C12 H12 126.6
C12 C13 N2 109.6(15)
C12 C13 H13 125.2
N2 C13 H13 125.2
C15 C14 C19 122.6(13)
C15 C14 N2 122.8(13)
C19 C14 N2 114.5(12)
C14 C15 C16 121.3(14)
C14 C15 F1 120.4(13)
C16 C15 F1 118.3(13)
C17 C16 C15 118.7(15)
C17 C16 H16 120.6
C15 C16 H16 120.6
C16 C17 F2 119.8(14)
C16 C17 C18 121.1(15)
F2 C17 C18 119.1(13)
C17 C18 C19 121.0(13)
C17 C18 H18 119.5
C19 C18 H18 119.5
C14 C19 C18 115.3(12)
C14 C19 Ir1 114.1(9)
C18 C19 Ir1 130.6(10)
N3 C20 C21 110.9(14)
N3 C20 H20 124.6
C21 C20 H20 124.6
C22 C21 C20 106.5(14)
C22 C21 H21 126.7
C20 C21 H21 126.7
C21 C22 N4 108.9(15)
C21 C22 H22 125.6
N4 C22 H22 125.6
C24 C23 C28 123.0(13)
C24 C23 N4 121.0(13)
C28 C23 N4 116.0(13)
F3 C24 C25 119.4(15)
F3 C24 C23 122.3(14)
C25 C24 C23 118.2(15)
C24 C25 C26 119.7(16)
C24 C25 H25 120.1
C26 C25 H25 120.1
F4 C26 C25 118.5(15)
F4 C26 C27 119.1(14)
C25 C26 C27 122.4(15)
C26 C27 C28 119.6(13)
C26 C27 H27 120.2
C28 C27 H27 120.2
C27 C28 C23 117.0(13)
C27 C28 Ir1 129.8(10)
C23 C28 Ir1 113.2(9)
C30 C29 S2 110.9(13)
C30 C29 H29 124.5
S2 C29 H29 124.5
C29 C30 C31 114.5(16)
C29 C30 H30 122.8
C31 C30 H30 122.8
C32 C31 C30 112.7(14)
C32 C31 H31 123.6
C30 C31 H31 123.6
C31 C32 C33 135.6(13)
C31 C32 S2 110.2(11)
C33 C32 S2 114.1(10)
C34 C33 C38 122.9(13)
C34 C33 C32 121.4(13)
C38 C33 C32 115.7(12)
C35 C34 C33 118.1(15)
C35 C34 H34 121.0
C33 C34 H34 121.0
C36 C35 C34 121.7(16)
C36 C35 H35 119.2
C34 C35 H35 119.2
C35 C36 C37 119.7(16)
C35 C36 H36 120.2
C37 C36 H36 120.2
C38 C37 C36 122.0(15)
C38 C37 H37 119.0
C36 C37 H37 119.0
C37 C38 C33 115.6(13)
C37 C38 Ir2 125.9(11)
C33 C38 Ir2 118.4(10)
N5 C39 C40 111.5(14)
N5 C39 H39 124.2
C40 C39 H39 124.2
C41 C40 C39 105.0(14)
C41 C40 H40 127.5
C39 C40 H40 127.5
N6 C41 C40 107.8(14)
N6 C41 H41 126.1
C40 C41 H41 126.1
C43 C42 C47 123.6(13)
C43 C42 N6 123.8(12)
C47 C42 N6 112.6(12)
F5 C43 C42 119.9(13)
F5 C43 C44 118.9(14)
C42 C43 C44 121.0(14)
C43 C44 C45 116.1(15)
C43 C44 H44 122.0
C45 C44 H44 122.0
F6 C45 C44 117.4(15)
F6 C45 C46 118.3(14)
C44 C45 C46 124.2(16)
C45 C46 C47 119.8(14)
C45 C46 H46 120.1
C47 C46 H46 120.1
C46 C47 C42 115.1(13)
C46 C47 Ir2 129.4(11)
C42 C47 Ir2 115.5(9)
N7 C48 C49 110.7(16)
N7 C48 H48 124.7
C49 C48 H48 124.7
C48 C49 C50 105.8(17)
C48 C49 H49 127.1
C50 C49 H49 127.1
N8 C50 C49 109.2(15)
N8 C50 H50 125.4
C49 C50 H50 125.4
C52 C51 N8 124.5(13)
C52 C51 C56 119.6(13)
N8 C51 C56 115.8(12)
C53 C52 C51 122.2(14)
C53 C52 F7 119.1(14)
C51 C52 F7 118.7(13)
C54 C53 C52 118.2(16)
C54 C53 H53 120.9
C52 C53 H53 120.9
C53 C54 F8 119.6(15)
C53 C54 C55 122.5(15)
F8 C54 C55 117.8(13)
C56 C55 C54 119.8(13)
C56 C55 H55 120.1
C54 C55 H55 120.1
C55 C56 C51 117.6(13)
C55 C56 Ir2 130.1(10)
C51 C56 Ir2 112.1(10)

loop_
_geom_bond_atom_site_label_1
_geom_bond_atom_site_label_2
_geom_bond_distance
Ir1 C28 1.998(13)
Ir1 N1 2.011(10)
Ir1 N3 2.020(11)
Ir1 C19 2.061(12)
Ir1 C10 2.108(13)
Ir1 S1 2.432(4)
Ir2 C47 2.000(13)
Ir2 N7 2.017(11)
Ir2 N5 2.021(10)
Ir2 C56 2.090(13)
Ir2 C38 2.133(13)
Ir2 S2 2.445(4)
S1 C4 1.718(15)
S1 C1 1.723(17)
S2 C32 1.739(14)
S2 C29 1.751(16)
F1 C15 1.372(16)
F2 C17 1.367(17)
F3 C24 1.339(17)
F4 C26 1.358(17)
F5 C43 1.327(15)
F6 C45 1.355(17)
F7 C52 1.382(16)
F8 C54 1.355(17)
N1 C11 1.352(18)
N1 N2 1.380(15)
N2 C13 1.372(18)
N2 C14 1.408(17)
N3 C20 1.314(16)
N3 N4 1.368(14)
N4 C22 1.364(17)
N4 C23 1.445(17)
N5 C39 1.310(16)
N5 N6 1.372(15)
N6 C41 1.360(17)
N6 C42 1.442(17)
N7 C48 1.320(18)
N7 N8 1.404(16)
N8 C50 1.340(18)
N8 C51 1.383(17)
C1 C2 1.34(2)
C1 H1A 0.9300
C2 C3 1.38(2)
C2 H2 0.9300
C3 C4 1.37(2)
C3 H3 0.9300
C4 C5 1.458(19)
C5 C10 1.396(18)
C5 C6 1.415(19)
C6 C7 1.42(2)
C6 H6 0.9300
C7 C8 1.33(2)
C7 H7A 0.9300
C8 C9 1.41(2)
C8 H8 0.9300
C9 C10 1.410(18)
C9 H9 0.9300
C11 C12 1.40(2)
C11 H11 0.9300
C12 C13 1.33(2)
C12 H12 0.9300
C13 H13 0.9300
C14 C15 1.354(18)
C14 C19 1.401(17)
C15 C16 1.361(19)
C16 C17 1.360(19)
C16 H16 0.9300
C17 C18 1.393(19)
C18 C19 1.404(18)
C18 H18 0.9300
C20 C21 1.387(19)
C20 H20 0.9300
C21 C22 1.291(19)
C21 H21 0.9300
C22 H22 0.9300
C23 C24 1.40(2)
C23 C28 1.399(18)
C24 C25 1.37(2)
C25 C26 1.37(2)
C25 H25 0.9300
C26 C27 1.380(19)
C27 C28 1.391(17)
C27 H27 0.9300
C29 C30 1.31(2)
C29 H29 0.9300
C30 C31 1.43(2)
C30 H30 0.9300
C31 C32 1.360(19)
C31 H31 0.9300
C32 C33 1.490(19)
C33 C34 1.396(19)
C33 C38 1.424(18)
C34 C35 1.38(2)
C34 H34 0.9300
C35 C36 1.34(2)
C35 H35 0.9300
C36 C37 1.43(2)
C36 H36 0.9300
C37 C38 1.369(18)
C37 H37 0.9300
C39 C40 1.397(19)
C39 H39 0.9300
C40 C41 1.361(19)
C40 H40 0.9300
C41 H41 0.9300
C42 C43 1.357(18)
C42 C47 1.416(17)
C43 C44 1.371(19)
C44 C45 1.38(2)
C44 H44 0.9300
C45 C46 1.38(2)
C46 C47 1.391(18)
C46 H46 0.9300
C48 C49 1.36(2)
C48 H48 0.9300
C49 C50 1.38(2)
C49 H49 0.9300
C50 H50 0.9300
C51 C52 1.372(19)
C51 C56 1.426(17)
C52 C53 1.35(2)
C53 C54 1.342(19)
C53 H53 0.9300
C54 C55 1.40(2)
C55 C56 1.357(18)
C55 H55 0.9300

loop_
_geom_torsion_atom_site_label_1
_geom_torsion_atom_site_label_2
_geom_torsion_atom_site_label_3
_geom_torsion_atom_site_label_4
_geom_torsion
C28 Ir1 S1 C4 -5(2)
N1 Ir1 S1 C4 -125.7(6)
N3 Ir1 S1 C4 59.3(6)
C19 Ir1 S1 C4 155.0(6)
C10 Ir1 S1 C4 -30.0(6)
C28 Ir1 S1 C1 -101(2)
N1 Ir1 S1 C1 137.9(9)
N3 Ir1 S1 C1 -37.1(8)
C19 Ir1 S1 C1 58.6(9)
C10 Ir1 S1 C1 -126.4(9)
C47 Ir2 S2 C32 16(2)
N7 Ir2 S2 C32 127.3(6)
N5 Ir2 S2 C32 -57.7(6)
C56 Ir2 S2 C32 -152.7(6)
C38 Ir2 S2 C32 31.7(6)
C47 Ir2 S2 C29 113(2)
N7 Ir2 S2 C29 -135.9(8)
N5 Ir2 S2 C29 39.0(8)
C56 Ir2 S2 C29 -55.9(8)
C38 Ir2 S2 C29 128.5(8)
C28 Ir1 N1 C11 -89.9(15)
N3 Ir1 N1 C11 -136(3)
C19 Ir1 N1 C11 -178.4(15)
C10 Ir1 N1 C11 4.0(15)
S1 Ir1 N1 C11 82.0(15)
C28 Ir1 N1 N2 81.1(10)
N3 Ir1 N1 N2 35(4)
C19 Ir1 N1 N2 -7.3(9)
C10 Ir1 N1 N2 175.1(9)
S1 Ir1 N1 N2 -106.9(9)
C11 N1 N2 C13 -0.8(16)
Ir1 N1 N2 C13 -174.4(9)
C11 N1 N2 C14 -179.6(12)
Ir1 N1 N2 C14 6.8(15)
C28 Ir1 N3 C20 -174.1(15)
N1 Ir1 N3 C20 -128(3)
C19 Ir1 N3 C20 -85.9(14)
C10 Ir1 N3 C20 92.2(14)
S1 Ir1 N3 C20 14.4(14)
C28 Ir1 N3 N4 -0.9(8)
N1 Ir1 N3 N4 46(3)
C19 Ir1 N3 N4 87.4(8)
C10 Ir1 N3 N4 -94.5(9)
S1 Ir1 N3 N4 -172.3(8)
C20 N3 N4 C22 -0.2(14)
Ir1 N3 N4 C22 -175.7(8)
C20 N3 N4 C23 177.2(11)
Ir1 N3 N4 C23 1.6(13)
C47 Ir2 N5 C39 178.7(15)
N7 Ir2 N5 C39 134(3)
C56 Ir2 N5 C39 90.2(14)
C38 Ir2 N5 C39 -89.6(15)
S2 Ir2 N5 C39 -10.6(14)
C47 Ir2 N5 N6 0.8(9)
N7 Ir2 N5 N6 -44(3)
C56 Ir2 N5 N6 -87.8(9)
C38 Ir2 N5 N6 92.4(9)
S2 Ir2 N5 N6 171.5(8)
C39 N5 N6 C41 -3.0(15)
Ir2 N5 N6 C41 175.6(9)
C39 N5 N6 C42 179.9(11)
Ir2 N5 N6 C42 -1.4(14)
C47 Ir2 N7 C48 93.1(16)
N5 Ir2 N7 C48 138(3)
C56 Ir2 N7 C48 -178.3(16)
C38 Ir2 N7 C48 1.0(16)
S2 Ir2 N7 C48 -78.0(15)
C47 Ir2 N7 N8 -85.0(9)
N5 Ir2 N7 N8 -41(3)
C56 Ir2 N7 N8 3.6(9)
C38 Ir2 N7 N8 -177.1(9)
S2 Ir2 N7 N8 103.9(9)
C48 N7 N8 C50 -1.3(16)
Ir2 N7 N8 C50 177.4(10)
C48 N7 N8 C51 178.0(12)
Ir2 N7 N8 C51 -3.3(15)
C4 S1 C1 C2 5.9(14)
Ir1 S1 C1 C2 104.6(13)
S1 C1 C2 C3 -6(2)
C1 C2 C3 C4 3(2)
C2 C3 C4 C5 -174.0(17)
C2 C3 C4 S1 1.5(19)
C1 S1 C4 C3 -4.1(13)
Ir1 S1 C4 C3 -136.2(11)
C1 S1 C4 C5 172.3(12)
Ir1 S1 C4 C5 40.2(11)
C3 C4 C5 C10 146.8(18)
S1 C4 C5 C10 -28.6(17)
C3 C4 C5 C6 -32(3)
S1 C4 C5 C6 152.2(12)
C10 C5 C6 C7 3(2)
C4 C5 C6 C7 -177.5(14)
C5 C6 C7 C8 1(2)
C6 C7 C8 C9 -5(2)
C7 C8 C9 C10 4(2)
C6 C5 C10 C9 -4(2)
C4 C5 C10 C9 176.6(12)
C6 C5 C10 Ir1 174.7(11)
C4 C5 C10 Ir1 -4.5(17)
C8 C9 C10 C5 1(2)
C8 C9 C10 Ir1 -178.0(11)
C28 Ir1 C10 C5 -152.6(11)
N1 Ir1 C10 C5 114.3(11)
N3 Ir1 C10 C5 -70.9(11)
C19 Ir1 C10 C5 89(5)
S1 Ir1 C10 C5 23.4(10)
C28 Ir1 C10 C9 26.1(12)
N1 Ir1 C10 C9 -67.0(12)
N3 Ir1 C10 C9 107.8(12)
C19 Ir1 C10 C9 -92(5)
S1 Ir1 C10 C9 -157.9(12)
N2 N1 C11 C12 0.2(17)
Ir1 N1 C11 C12 171.8(11)
N1 C11 C12 C13 0.4(19)
C11 C12 C13 N2 -0.9(19)
N1 N2 C13 C12 1.1(18)
C14 N2 C13 C12 179.6(16)
C13 N2 C14 C15 -1(3)
N1 N2 C14 C15 177.3(13)
C13 N2 C14 C19 -179.2(15)
N1 N2 C14 C19 -0.8(17)
C19 C14 C15 C16 2(2)
N2 C14 C15 C16 -175.7(14)
C19 C14 C15 F1 179.6(12)
N2 C14 C15 F1 2(2)
C14 C15 C16 C17 -3(2)
F1 C15 C16 C17 179.5(13)
C15 C16 C17 F2 -178.2(14)
C15 C16 C17 C18 2(2)
C16 C17 C18 C19 1(2)
F2 C17 C18 C19 -179.5(13)
C15 C14 C19 C18 0(2)
N2 C14 C19 C18 178.2(12)
C15 C14 C19 Ir1 176.7(11)
N2 C14 C19 Ir1 -5.2(15)
C17 C18 C19 C14 -2(2)
C17 C18 C19 Ir1 -177.4(11)
C28 Ir1 C19 C14 -86.2(10)
N1 Ir1 C19 C14 6.8(10)
N3 Ir1 C19 C14 -167.7(10)
C10 Ir1 C19 C14 32(6)
S1 Ir1 C19 C14 97.1(10)
C28 Ir1 C19 C18 89.7(13)
N1 Ir1 C19 C18 -177.3(14)
N3 Ir1 C19 C18 8.2(13)
C10 Ir1 C19 C18 -152(5)
S1 Ir1 C19 C18 -87.0(13)
N4 N3 C20 C21 1.5(15)
Ir1 N3 C20 C21 175.1(10)
N3 C20 C21 C22 -2.3(17)
C20 C21 C22 N4 2.1(17)
N3 N4 C22 C21 -1.3(16)
C23 N4 C22 C21 -177.8(14)
C22 N4 C23 C24 -6(2)
N3 N4 C23 C24 177.8(12)
C22 N4 C23 C28 174.7(14)
N3 N4 C23 C28 -1.7(16)
C28 C23 C24 F3 176.0(13)
N4 C23 C24 F3 -3(2)
C28 C23 C24 C25 0(2)
N4 C23 C24 C25 -179.7(13)
F3 C24 C25 C26 -176.1(14)
C23 C24 C25 C26 0(2)
C24 C25 C26 F4 179.1(13)
C24 C25 C26 C27 -1(2)
F4 C26 C27 C28 -178.5(12)
C25 C26 C27 C28 1(2)
C26 C27 C28 C23 -1.3(19)
C26 C27 C28 Ir1 177.9(10)
C24 C23 C28 C27 1(2)
N4 C23 C28 C27 -179.7(11)
C24 C23 C28 Ir1 -178.6(11)
N4 C23 C28 Ir1 1.0(15)
N1 Ir1 C28 C27 6.6(12)
N3 Ir1 C28 C27 -179.3(13)
C19 Ir1 C28 C27 85.6(12)
C10 Ir1 C28 C27 -89.6(12)
S1 Ir1 C28 C27 -114(2)
N1 Ir1 C28 C23 -174.1(10)
N3 Ir1 C28 C23 -0.1(10)
C19 Ir1 C28 C23 -95.2(10)
C10 Ir1 C28 C23 89.6(10)
S1 Ir1 C28 C23 65(3)
C32 S2 C29 C30 -4.9(13)
Ir2 S2 C29 C30 -103.6(12)
S2 C29 C30 C31 3.9(18)
C29 C30 C31 C32 0(2)
C30 C31 C32 C33 173.2(16)
C30 C31 C32 S2 -3.4(17)
C29 S2 C32 C31 4.7(12)
Ir2 S2 C32 C31 136.3(11)
C29 S2 C32 C33 -172.8(11)
Ir2 S2 C32 C33 -41.1(11)
C31 C32 C33 C34 32(3)
S2 C32 C33 C34 -151.6(12)
C31 C32 C33 C38 -147.7(17)
S2 C32 C33 C38 28.9(16)
C38 C33 C34 C35 -2(2)
C32 C33 C34 C35 178.3(13)
C33 C34 C35 C36 -1(2)
C34 C35 C36 C37 3(2)
C35 C36 C37 C38 -2(2)
C36 C37 C38 C33 -1(2)
C36 C37 C38 Ir2 176.2(11)
C34 C33 C38 C37 3(2)
C32 C33 C38 C37 -177.6(12)
C34 C33 C38 Ir2 -174.4(11)
C32 C33 C38 Ir2 5.1(16)
C47 Ir2 C38 C37 -24.0(13)
N7 Ir2 C38 C37 69.2(13)
N5 Ir2 C38 C37 -104.9(13)
C56 Ir2 C38 C37 78(7)
S2 Ir2 C38 C37 158.5(12)
C47 Ir2 C38 C33 153.0(11)
N7 Ir2 C38 C33 -113.8(10)
N5 Ir2 C38 C33 72.1(11)
C56 Ir2 C38 C33 -105(7)
S2 Ir2 C38 C33 -24.5(10)
N6 N5 C39 C40 4.4(15)
Ir2 N5 C39 C40 -173.7(11)
N5 C39 C40 C41 -4.0(17)
N5 N6 C41 C40 0.6(16)
C42 N6 C41 C40 176.9(14)
C39 C40 C41 N6 2.0(16)
C41 N6 C42 C43 3(2)
N5 N6 C42 C43 179.1(12)
C41 N6 C42 C47 -174.7(14)
N5 N6 C42 C47 1.4(16)
C47 C42 C43 F5 -179.3(12)
N6 C42 C43 F5 3(2)
C47 C42 C43 C44 -3(2)
N6 C42 C43 C44 179.2(13)
F5 C43 C44 C45 -178.9(13)
C42 C43 C44 C45 5(2)
C43 C44 C45 F6 178.4(13)
C43 C44 C45 C46 -5(2)
F6 C45 C46 C47 179.9(13)
C44 C45 C46 C47 4(2)
C45 C46 C47 C42 -2(2)
C45 C46 C47 Ir2 178.2(11)
C43 C42 C47 C46 1(2)
N6 C42 C47 C46 179.1(12)
C43 C42 C47 Ir2 -178.4(11)
N6 C42 C47 Ir2 -0.7(15)
N7 Ir2 C47 C46 -5.9(13)
N5 Ir2 C47 C46 -179.8(13)
C56 Ir2 C47 C46 -86.0(13)
C38 Ir2 C47 C46 89.8(13)
S2 Ir2 C47 C46 105(2)
N7 Ir2 C47 C42 173.8(10)
N5 Ir2 C47 C42 0.0(10)
C56 Ir2 C47 C42 93.8(10)
C38 Ir2 C47 C42 -90.4(10)
S2 Ir2 C47 C42 -75(3)
N8 N7 C48 C49 2.8(18)
Ir2 N7 C48 C49 -175.4(12)
N7 C48 C49 C50 -3(2)
C51 N8 C50 C49 -179.8(16)
N7 N8 C50 C49 -0.7(18)
C48 C49 C50 N8 2(2)
C50 N8 C51 C52 -1(3)
N7 N8 C51 C52 179.9(13)
C50 N8 C51 C56 179.4(16)
N7 N8 C51 C56 0.3(18)
N8 C51 C52 C53 -178.6(15)
C56 C51 C52 C53 1(2)
N8 C51 C52 F7 0(2)
C56 C51 C52 F7 -180.0(12)
C51 C52 C53 C54 -1(3)
F7 C52 C53 C54 -179.6(14)
C52 C53 C54 F8 177.3(14)
C52 C53 C54 C55 0(3)
C53 C54 C55 C56 -1(2)
F8 C54 C55 C56 -177.8(13)
C54 C55 C56 C51 1(2)
C54 C55 C56 Ir2 176.1(11)
C52 C51 C56 C55 -1(2)
N8 C51 C56 C55 178.3(12)
C52 C51 C56 Ir2 -177.0(11)
N8 C51 C56 Ir2 2.6(16)
C47 Ir2 C56 C55 -85.1(14)
N7 Ir2 C56 C55 -178.3(14)
N5 Ir2 C56 C55 -4.3(14)
C38 Ir2 C56 C55 173(6)
S2 Ir2 C56 C55 93.1(13)
C47 Ir2 C56 C51 89.9(10)
N7 Ir2 C56 C51 -3.3(10)
N5 Ir2 C56 C51 170.6(10)
C38 Ir2 C56 C51 -12(7)
S2 Ir2 C56 C51 -92.0(10)
